data_2023253
loop_
_publ_author_name
'Fuhrmann, Betty'
'Meier, Eric'
'Mazik, Monika'

_publ_section_title
;
 Crystal structure of
 bis(\m2-5-nonanoylquinolin-8-olato)bis[aquadichloridoindium(III)]
;
_journal_coeditor_code JP2009
_journal_issue 10
_journal_name_full 'Acta Crystallographica Section E Crystallographic Communications'
_journal_paper_doi 10.1107/S205698902400882X
_journal_volume 80
_journal_year 2024
_chemical_formula_iupac
;
[In2 (C18 H22 N1 O2)2 Cl4 (H2 O1)2]
;
_chemical_formula_moiety
;
C36 H48 Cl4 In2 N2 O6
;
_chemical_formula_sum 'C36 H48 Cl4 In2 N2 O6'
_chemical_formula_weight 976.20
_chemical_name_common
;
Indium(III)[5-nonanoyl-8-hydroxyquinolinate]dichloride monohydrate
;
_chemical_name_systematic
;
Bis(\m~2~-5-nonanoylquinolin-8-olato)bis[aquadichloridoindium(III)]
;
_space_group_crystal_system triclinic
_space_group_IT_number 2
_space_group_name_Hall '-P 1'
_space_group_name_H-M_alt 'P -1'
_atom_sites_solution_hydrogens mixed
_atom_sites_solution_primary dual
_audit_creation_method SHELXL-2018/3
_cell_angle_alpha 63.57(3)
_cell_angle_beta 72.47(3)
_cell_angle_gamma 62.92(3)
_cell_formula_units_Z 1
_cell_length_a 10.297(4)
_cell_length_b 10.940(4)
_cell_length_c 11.711(5)
_cell_measurement_reflns_used 24127
_cell_measurement_temperature 163(2)
_cell_measurement_theta_max 28.68
_cell_measurement_theta_min 2.24
_cell_volume 1043.8(8)
_computing_cell_refinement
;
X-Area <i>Recipe</i> (Stoe & Cie, 2002)
;
_computing_data_collection
;
X-Area (Stoe & Cie, 2002)
;
_computing_data_reduction
;
X-RED32 and <i>LANA</i> (Stoe & Cie, 2002)
;
_computing_molecular_graphics
;
XP in SHELXTL (Sheldrick, 2008),
<i>ORTEP-3 for Windows</i> (Farrugia, 2012)
;
_computing_structure_refinement
;
<i>SHELXL2018/3</i> (Sheldrick, 2015b),
Olex2 1.3 (Dolomanov <i>et al.</i>,  2009)
;
_computing_structure_solution
;
<i>SHELXT2018/2</i> (Sheldrick, 2015a)
;
_diffrn_ambient_temperature 163(2)
_diffrn_detector Pilatus300K
_diffrn_detector_area_resol_mean 5.81
_diffrn_measured_fraction_theta_full 1.000
_diffrn_measured_fraction_theta_max 0.997
_diffrn_measurement_device 'Eulerian 4-circle diffractometer'
_diffrn_measurement_device_type 'Stoe Stadivari'
_diffrn_measurement_method 'rotation method, \w scans'
_diffrn_radiation_monochromator 'Graded multilayer mirror'
_diffrn_radiation_probe x-ray
_diffrn_radiation_type 'Mo K\a'
_diffrn_radiation_wavelength 0.71073
_diffrn_reflns_av_R_equivalents 0.0392
_diffrn_reflns_av_unetI/netI 0.1047
_diffrn_reflns_limit_h_max 13
_diffrn_reflns_limit_h_min -13
_diffrn_reflns_limit_k_max 14
_diffrn_reflns_limit_k_min -14
_diffrn_reflns_limit_l_max 15
_diffrn_reflns_limit_l_min -15
_diffrn_reflns_number 62899
_diffrn_reflns_theta_full 25.242
_diffrn_reflns_theta_max 27.499
_diffrn_reflns_theta_min 2.239
_diffrn_source 'Primux 50 Mo'
_diffrn_source_current 0.830
_diffrn_source_power 0.050
_diffrn_source_voltage 60
_exptl_absorpt_coefficient_mu 1.404
_exptl_absorpt_correction_T_max 0.9066
_exptl_absorpt_correction_T_min 0.7664
_exptl_absorpt_correction_type multi-scan
_exptl_absorpt_process_details
;
(X-Red32; Stoe & Cie, 2002)
;
_exptl_crystal_colour colourless
_exptl_crystal_density_diffrn 1.553
_exptl_crystal_description plate
_exptl_crystal_F_000 492
_exptl_crystal_size_max 0.190
_exptl_crystal_size_mid 0.100
_exptl_crystal_size_min 0.070
_refine_diff_density_max 0.942
_refine_diff_density_min -0.741
_refine_ls_extinction_method none
_refine_ls_goodness_of_fit_ref 0.879
_refine_ls_hydrogen_treatment mixed
_refine_ls_matrix_type full
_refine_ls_number_parameters 234
_refine_ls_number_reflns 62899
_refine_ls_number_restraints 0
_refine_ls_restrained_S_all 0.879
_refine_ls_R_factor_all 0.0713
_refine_ls_R_factor_gt 0.0388
_refine_ls_shift/su_max 0.001
_refine_ls_shift/su_mean 0.000
_refine_ls_structure_factor_coef Fsqd
_refine_ls_weighting_details 'w=1/[\s^2^(Fo^2^)+(0.0118P)^2^] where P=(Fo^2^+2Fc^2^)/3'
_refine_ls_weighting_scheme calc
_refine_ls_wR_factor_gt 0.0555
_refine_ls_wR_factor_ref 0.0606
_reflns_number_gt 42801
_reflns_number_total 62899
_reflns_threshold_expression 'I > 2\s(I)'
_cod_data_source_file jp2009.cif
_cod_data_source_block I
_cod_database_code 2023253
_shelx_space_group_comment
;
The symmetry employed for this shelxl refinement is uniquely defined
by the following loop, which should always be used as a source of
symmetry information in preference to the above space-group names.
They are only intended as comments.
;
_shelx_estimated_absorpt_t_min 0.776
_shelx_estimated_absorpt_t_max 0.908

loop_
_space_group_symop_operation_xyz
'x, y, z'
'-x, -y, -z'

loop_
_atom_site_type_symbol
_atom_site_label
_atom_site_fract_x
_atom_site_fract_y
_atom_site_fract_z
_atom_site_U_iso_or_equiv
_atom_site_adp_type
_atom_site_calc_flag
_atom_site_occupancy
_atom_site_disorder_assembly
_atom_site_disorder_group
C C1 0.7219(4) 0.0957(5) 0.3966(5) 0.0270(12) Uani d 1 . .
H H1 0.6420 0.0662 0.4143 0.032 Uiso calc 1 . .
C C2 0.8613(4) 0.0088(5) 0.3551(4) 0.0284(12) Uani d 1 . .
H H2 0.8760 -0.0788 0.3459 0.034 Uiso calc 1 . .
C C3 0.9763(4) 0.0515(5) 0.3279(4) 0.0260(12) Uani d 1 . .
H H3 1.0710 -0.0055 0.2973 0.031 Uiso calc 1 . .
C C4 0.9562(4) 0.1795(5) 0.3447(4) 0.0202(11) Uani d 1 . .
C C5 1.0678(4) 0.2360(5) 0.3187(4) 0.0226(11) Uani d 1 . .
C C6 1.0297(4) 0.3609(5) 0.3417(5) 0.0266(12) Uani d 1 . .
H H6 1.1039 0.3973 0.3255 0.032 Uiso calc 1 . .
C C7 0.8868(4) 0.4380(5) 0.3880(4) 0.0260(12) Uani d 1 . .
H H7 0.8668 0.5223 0.4053 0.031 Uiso calc 1 . .
C C8 0.7761(4) 0.3912(5) 0.4080(4) 0.0202(11) Uani d 1 . .
C C9 0.8106(4) 0.2605(5) 0.3875(4) 0.0202(11) Uani d 1 . .
C C10 1.2233(4) 0.1595(5) 0.2701(5) 0.0252(12) Uani d 1 . .
C C11 1.3194(4) 0.2486(5) 0.2001(5) 0.0274(12) Uani d 1 . .
H H11A 1.3243 0.2894 0.2584 0.033 Uiso calc 1 . .
H H11B 1.2720 0.3328 0.1255 0.033 Uiso calc 1 . .
C C12 1.4756(4) 0.1645(5) 0.1521(5) 0.0301(13) Uani d 1 . .
H H12A 1.4734 0.1317 0.0866 0.036 Uiso calc 1 . .
H H12B 1.5228 0.0760 0.2244 0.036 Uiso calc 1 . .
C C13 1.5642(4) 0.2633(5) 0.0937(5) 0.0312(13) Uani d 1 . .
H H13A 1.5621 0.2980 0.1595 0.037 Uiso calc 1 . .
H H13B 1.5156 0.3510 0.0216 0.037 Uiso calc 1 . .
C C14 1.7255(4) 0.1892(5) 0.0439(5) 0.0327(13) Uani d 1 . .
H H14A 1.7693 0.0905 0.1089 0.039 Uiso calc 1 . .
H H14B 1.7296 0.1761 -0.0356 0.039 Uiso calc 1 . .
C C15 1.8144(4) 0.2809(5) 0.0162(5) 0.0340(13) Uani d 1 . .
H H15A 1.8062 0.2969 0.0953 0.041 Uiso calc 1 . .
H H15B 1.7710 0.3785 -0.0501 0.041 Uiso calc 1 . .
C C16 1.9767(4) 0.2114(5) -0.0297(5) 0.0404(14) Uani d 1 . .
H H16A 2.0183 0.1097 0.0320 0.048 Uiso calc 1 . .
H H16B 1.9861 0.2058 -0.1140 0.048 Uiso calc 1 . .
C C17 2.0644(4) 0.2983(6) -0.0424(5) 0.0453(15) Uani d 1 . .
H H17A 2.0549 0.3039 0.0420 0.054 Uiso calc 1 . .
H H17B 2.0225 0.4001 -0.1039 0.054 Uiso calc 1 . .
C C18 2.2278(4) 0.2295(6) -0.0887(5) 0.066(2) Uani d 1 . .
H H18A 2.2719 0.1317 -0.0248 0.099 Uiso calc 1 . .
H H18B 2.2781 0.2924 -0.1001 0.099 Uiso calc 1 . .
H H18C 2.2379 0.2203 -0.1707 0.099 Uiso calc 1 . .
Cl Cl1 0.34019(11) 0.21319(13) 0.53300(14) 0.0374(4) Uani d 1 . .
Cl Cl2 0.38785(12) 0.53711(14) 0.27233(13) 0.0403(4) Uani d 1 . .
In In1 0.47713(3) 0.36247(4) 0.47732(4) 0.02240(9) Uani d 1 . .
N N1 0.6970(3) 0.2161(4) 0.4119(4) 0.0220(9) Uani d 1 . .
O O1 0.6352(2) 0.4620(3) 0.4468(3) 0.0220(8) Uani d 1 . .
O O2 1.2707(3) 0.0302(3) 0.2842(4) 0.0403(10) Uani d 1 . .
O O3 0.5333(3) 0.2442(3) 0.6779(3) 0.0288(9) Uani d 1 . .
H H3A 0.588(4) 0.154(5) 0.700(5) 0.043 Uiso d 1 . .
H H3B 0.559(4) 0.294(5) 0.707(4) 0.043 Uiso d 1 . .

loop_
_atom_site_aniso_label
_atom_site_aniso_U_11
_atom_site_aniso_U_22
_atom_site_aniso_U_33
_atom_site_aniso_U_12
_atom_site_aniso_U_13
_atom_site_aniso_U_23
C1 0.026(3) 0.023(3) 0.035(4) -0.012(2) 0.000(2) -0.013(3)
C2 0.029(2) 0.019(3) 0.040(4) -0.007(2) 0.000(2) -0.017(3)
C3 0.023(2) 0.019(3) 0.030(3) -0.003(2) 0.001(2) -0.012(3)
C4 0.021(2) 0.016(3) 0.021(3) -0.004(2) -0.002(2) -0.007(2)
C5 0.018(2) 0.019(3) 0.029(3) -0.003(2) -0.003(2) -0.011(2)
C6 0.016(2) 0.024(3) 0.039(4) -0.007(2) -0.001(2) -0.014(3)
C7 0.023(2) 0.019(3) 0.039(4) -0.006(2) -0.001(2) -0.017(3)
C8 0.019(2) 0.016(3) 0.021(3) -0.003(2) -0.002(2) -0.007(2)
C9 0.019(2) 0.016(3) 0.025(3) -0.003(2) -0.006(2) -0.008(2)
C10 0.021(2) 0.024(3) 0.030(3) -0.003(2) -0.007(2) -0.013(3)
C11 0.021(2) 0.027(3) 0.035(4) -0.009(2) 0.002(2) -0.015(3)
C12 0.018(2) 0.033(3) 0.039(4) -0.004(2) -0.001(2) -0.020(3)
C13 0.023(2) 0.033(3) 0.037(4) -0.009(2) 0.000(2) -0.017(3)
C14 0.022(2) 0.037(3) 0.037(4) -0.008(2) 0.000(2) -0.017(3)
C15 0.026(3) 0.036(3) 0.038(4) -0.013(2) 0.000(2) -0.013(3)
C16 0.026(3) 0.056(4) 0.040(4) -0.018(3) 0.004(2) -0.020(3)
C17 0.032(3) 0.068(4) 0.036(4) -0.029(3) 0.003(3) -0.013(3)
C18 0.033(3) 0.106(6) 0.065(5) -0.036(3) 0.008(3) -0.035(4)
Cl1 0.0307(6) 0.0322(8) 0.0596(11) -0.0178(6) 0.0014(6) -0.0234(8)
Cl2 0.0544(8) 0.0296(8) 0.0394(10) -0.0098(7) -0.0191(7) -0.0124(7)
In1 0.01802(15) 0.01785(17) 0.0336(2) -0.00564(12) -0.00088(14) -0.01387(16)
N1 0.0185(18) 0.018(2) 0.030(3) -0.0068(17) 0.0014(17) -0.011(2)
O1 0.0158(15) 0.0197(17) 0.032(2) -0.0057(13) 0.0026(13) -0.0154(17)
O2 0.0220(17) 0.022(2) 0.069(3) -0.0035(15) 0.0001(17) -0.018(2)
O3 0.0322(18) 0.0194(19) 0.032(2) -0.0070(15) -0.0026(16) -0.0109(18)

loop_
_atom_type_symbol
_atom_type_description
_atom_type_scat_dispersion_real
_atom_type_scat_dispersion_imag
_atom_type_scat_source
C C 0.0033 0.0016 'International Tables Vol C Tables 4.2.6.8 and 6.1.1.4'
H H 0.0000 0.0000 'International Tables Vol C Tables 4.2.6.8 and 6.1.1.4'
Cl Cl 0.1484 0.1585 'International Tables Vol C Tables 4.2.6.8 and 6.1.1.4'
In In -0.7276 1.3100 'International Tables Vol C Tables 4.2.6.8 and 6.1.1.4'
N N 0.0061 0.0033 'International Tables Vol C Tables 4.2.6.8 and 6.1.1.4'
O O 0.0106 0.0060 'International Tables Vol C Tables 4.2.6.8 and 6.1.1.4'

loop_
_exptl_crystal_face_index_h
_exptl_crystal_face_index_k
_exptl_crystal_face_index_l
_exptl_crystal_face_perp_dist
30 -1 6 0.1126
30 21 17 0.0965
29 25 30 0.1082
18 -30 -13 0.0997
15 -1 -14 0.0711
12 30 17 0.1117
1 0 15 0.1420
-14 -30 3 0.1397
-30 1 -5 0.0749
-30 -20 -9 0.0933
-10 27 -3 0.1477
-10 27 30 0.0755
-6 -23 -30 0.0983

loop_
_geom_angle_atom_site_label_1
_geom_angle_atom_site_label_2
_geom_angle_atom_site_label_3
_geom_angle_site_symmetry_1
_geom_angle_site_symmetry_3
_geom_angle
_geom_angle_publ_flag
N1 C1 C2 . . 122.5(4) ?
N1 C1 H1 . . 118.7 ?
C2 C1 H1 . . 118.7 ?
C3 C2 C1 . . 119.0(4) ?
C3 C2 H2 . . 120.5 ?
C1 C2 H2 . . 120.5 ?
C2 C3 C4 . . 120.8(4) ?
C2 C3 H3 . . 119.6 ?
C4 C3 H3 . . 119.6 ?
C3 C4 C9 . . 116.0(4) ?
C3 C4 C5 . . 125.9(4) ?
C9 C4 C5 . . 118.0(4) ?
C6 C5 C4 . . 118.3(4) ?
C6 C5 C10 . . 120.2(4) ?
C4 C5 C10 . . 121.4(4) ?
C5 C6 C7 . . 123.5(4) ?
C5 C6 H6 . . 118.2 ?
C7 C6 H6 . . 118.2 ?
C8 C7 C6 . . 119.7(4) ?
C8 C7 H7 . . 120.2 ?
C6 C7 H7 . . 120.2 ?
O1 C8 C7 . . 123.6(4) ?
O1 C8 C9 . . 117.5(3) ?
C7 C8 C9 . . 118.9(4) ?
N1 C9 C4 . . 121.8(4) ?
N1 C9 C8 . . 116.8(4) ?
C4 C9 C8 . . 121.4(4) ?
O2 C10 C5 . . 121.4(4) ?
O2 C10 C11 . . 120.6(4) ?
C5 C10 C11 . . 118.0(4) ?
C10 C11 C12 . . 115.3(4) ?
C10 C11 H11A . . 108.5 ?
C12 C11 H11A . . 108.5 ?
C10 C11 H11B . . 108.5 ?
C12 C11 H11B . . 108.5 ?
H11A C11 H11B . . 107.5 ?
C11 C12 C13 . . 109.9(3) ?
C11 C12 H12A . . 109.7 ?
C13 C12 H12A . . 109.7 ?
C11 C12 H12B . . 109.7 ?
C13 C12 H12B . . 109.7 ?
H12A C12 H12B . . 108.2 ?
C12 C13 C14 . . 114.7(4) ?
C12 C13 H13A . . 108.6 ?
C14 C13 H13A . . 108.6 ?
C12 C13 H13B . . 108.6 ?
C14 C13 H13B . . 108.6 ?
H13A C13 H13B . . 107.6 ?
C15 C14 C13 . . 111.3(4) ?
C15 C14 H14A . . 109.4 ?
C13 C14 H14A . . 109.4 ?
C15 C14 H14B . . 109.4 ?
C13 C14 H14B . . 109.4 ?
H14A C14 H14B . . 108.0 ?
C14 C15 C16 . . 114.1(4) ?
C14 C15 H15A . . 108.7 ?
C16 C15 H15A . . 108.7 ?
C14 C15 H15B . . 108.7 ?
C16 C15 H15B . . 108.7 ?
H15A C15 H15B . . 107.6 ?
C17 C16 C15 . . 112.3(4) ?
C17 C16 H16A . . 109.1 ?
C15 C16 H16A . . 109.1 ?
C17 C16 H16B . . 109.1 ?
C15 C16 H16B . . 109.1 ?
H16A C16 H16B . . 107.9 ?
C16 C17 C18 . . 112.7(4) ?
C16 C17 H17A . . 109.0 ?
C18 C17 H17A . . 109.0 ?
C16 C17 H17B . . 109.0 ?
C18 C17 H17B . . 109.0 ?
H17A C17 H17B . . 107.8 ?
C17 C18 H18A . . 109.5 ?
C17 C18 H18B . . 109.5 ?
H18A C18 H18B . . 109.5 ?
C17 C18 H18C . . 109.5 ?
H18A C18 H18C . . 109.5 ?
H18B C18 H18C . . 109.5 ?
O1 In1 O1 2_666 . 72.65(11) ?
O1 In1 O3 2_666 . 78.60(12) ?
O1 In1 O3 . . 84.69(12) ?
O1 In1 N1 2_666 . 144.79(11) ?
O1 In1 N1 . . 73.40(11) ?
O3 In1 N1 . . 89.29(13) ?
O1 In1 Cl1 2_666 . 112.71(8) ?
O1 In1 Cl1 . . 169.15(8) ?
O3 In1 Cl1 . . 87.16(9) ?
N1 In1 Cl1 . . 99.38(10) ?
O1 In1 Cl2 2_666 . 89.09(9) ?
O1 In1 Cl2 . . 91.53(9) ?
O3 In1 Cl2 . . 167.69(9) ?
N1 In1 Cl2 . . 100.88(11) ?
Cl1 In1 Cl2 . . 97.88(6) ?
C1 N1 C9 . . 119.8(3) ?
C1 N1 In1 . . 124.9(3) ?
C9 N1 In1 . . 115.3(3) ?
C8 O1 In1 . 2_666 134.6(2) ?
C8 O1 In1 . . 117.0(2) ?
In1 O1 In1 2_666 . 107.35(11) ?
In1 O3 H3A . . 118(3) ?
In1 O3 H3B . . 115(3) ?
H3A O3 H3B . . 112(4) ?

loop_
_geom_bond_atom_site_label_1
_geom_bond_atom_site_label_2
_geom_bond_site_symmetry_2
_geom_bond_distance
_geom_bond_publ_flag
C1 N1 . 1.308(5) ?
C1 C2 . 1.396(5) ?
C1 H1 . 0.9500 ?
C2 C3 . 1.367(5) ?
C2 H2 . 0.9500 ?
C3 C4 . 1.414(5) ?
C3 H3 . 0.9500 ?
C4 C9 . 1.420(5) ?
C4 C5 . 1.437(5) ?
C5 C6 . 1.368(6) ?
C5 C10 . 1.497(5) ?
C6 C7 . 1.402(5) ?
C6 H6 . 0.9500 ?
C7 C8 . 1.372(5) ?
C7 H7 . 0.9500 ?
C8 O1 . 1.344(4) ?
C8 C9 . 1.421(6) ?
C9 N1 . 1.370(5) ?
C10 O2 . 1.215(5) ?
C10 C11 . 1.511(5) ?
C11 C12 . 1.522(5) ?
C11 H11A . 0.9900 ?
C11 H11B . 0.9900 ?
C12 C13 . 1.528(5) ?
C12 H12A . 0.9900 ?
C12 H12B . 0.9900 ?
C13 C14 . 1.538(5) ?
C13 H13A . 0.9900 ?
C13 H13B . 0.9900 ?
C14 C15 . 1.522(5) ?
C14 H14A . 0.9900 ?
C14 H14B . 0.9900 ?
C15 C16 . 1.524(5) ?
C15 H15A . 0.9900 ?
C15 H15B . 0.9900 ?
C16 C17 . 1.522(6) ?
C16 H16A . 0.9900 ?
C16 H16B . 0.9900 ?
C17 C18 . 1.534(5) ?
C17 H17A . 0.9900 ?
C17 H17B . 0.9900 ?
C18 H18A . 0.9800 ?
C18 H18B . 0.9800 ?
C18 H18C . 0.9800 ?
Cl1 In1 . 2.3825(14) ?
Cl2 In1 . 2.4302(19) ?
In1 O1 2_666 2.166(3) ?
In1 O1 . 2.209(3) ?
In1 O3 . 2.227(4) ?
In1 N1 . 2.241(3) ?
O1 In1 2_666 2.166(3) ?
O3 H3A . 0.84(4) ?
O3 H3B . 0.92(4) ?

loop_
_geom_hbond_atom_site_label_D
_geom_hbond_atom_site_label_H
_geom_hbond_atom_site_label_A
_geom_hbond_site_symmetry_A
_geom_hbond_distance_DH
_geom_hbond_distance_HA
_geom_hbond_distance_DA
_geom_hbond_angle_DHA
O3 H3A O2 2_756 0.84(4) 1.84(4) 2.668(4) 168(5)
O3 H3B Cl2 2_666 0.92(4) 2.27(4) 3.165(4) 165(4)

loop_
_geom_torsion_atom_site_label_1
_geom_torsion_atom_site_label_2
_geom_torsion_atom_site_label_3
_geom_torsion_atom_site_label_4
_geom_torsion_site_symmetry_1
_geom_torsion_site_symmetry_2
_geom_torsion_site_symmetry_3
_geom_torsion_site_symmetry_4
_geom_torsion
_geom_torsion_publ_flag
N1 C1 C2 C3 . . . . -0.8(7) ?
C1 C2 C3 C4 . . . . 1.7(7) ?
C2 C3 C4 C9 . . . . -1.6(7) ?
C2 C3 C4 C5 . . . . -179.6(4) ?
C3 C4 C5 C6 . . . . -179.3(5) ?
C9 C4 C5 C6 . . . . 2.8(7) ?
C3 C4 C5 C10 . . . . -0.5(7) ?
C9 C4 C5 C10 . . . . -178.4(4) ?
C4 C5 C6 C7 . . . . -0.8(7) ?
C10 C5 C6 C7 . . . . -179.6(4) ?
C5 C6 C7 C8 . . . . -2.3(7) ?
C6 C7 C8 O1 . . . . -177.0(4) ?
C6 C7 C8 C9 . . . . 3.2(7) ?
C3 C4 C9 N1 . . . . 0.5(6) ?
C5 C4 C9 N1 . . . . 178.6(4) ?
C3 C4 C9 C8 . . . . 180.0(4) ?
C5 C4 C9 C8 . . . . -1.8(7) ?
O1 C8 C9 N1 . . . . -1.4(6) ?
C7 C8 C9 N1 . . . . 178.4(4) ?
O1 C8 C9 C4 . . . . 179.1(4) ?
C7 C8 C9 C4 . . . . -1.1(7) ?
C6 C5 C10 O2 . . . . 157.9(5) ?
C4 C5 C10 O2 . . . . -20.8(7) ?
C6 C5 C10 C11 . . . . -23.3(6) ?
C4 C5 C10 C11 . . . . 157.9(4) ?
O2 C10 C11 C12 . . . . -0.7(7) ?
C5 C10 C11 C12 . . . . -179.4(4) ?
C10 C11 C12 C13 . . . . -175.2(4) ?
C11 C12 C13 C14 . . . . 178.9(4) ?
C12 C13 C14 C15 . . . . -166.9(4) ?
C13 C14 C15 C16 . . . . 178.2(4) ?
C14 C15 C16 C17 . . . . -173.9(4) ?
C15 C16 C17 C18 . . . . -179.9(4) ?
C2 C1 N1 C9 . . . . -0.3(7) ?
C2 C1 N1 In1 . . . . 179.8(3) ?
C4 C9 N1 C1 . . . . 0.5(7) ?
C8 C9 N1 C1 . . . . -179.1(4) ?
C4 C9 N1 In1 . . . . -179.6(3) ?
C8 C9 N1 In1 . . . . 0.8(5) ?
C7 C8 O1 In1 . . . 2_666 -12.1(7) ?
C9 C8 O1 In1 . . . 2_666 167.7(3) ?
C7 C8 O1 In1 . . . . -178.5(4) ?
C9 C8 O1 In1 . . . . 1.3(5) ?
